data_7023471
loop_
_publ_author_name
'Castro-Osma, Jose A'
'Alonso-Moreno, Carlos'
'G\'omez, M Victoria'
'M\'arquez-Segovia, Isabel'
'Otero, Antonio'
'Lara-S\'anchez, Agust\'in'
'Fern\'andez-Baeza, Juan'
'S\'anchez-Barba, Luis F'
'Rodr\'iguez, Ana M'

_publ_section_title
;
 Heteroscorpionate aluminium complexes as chiral building blocks to
 engineer helical architectures.
;
_journal_issue 39
_journal_name_full 'Dalton transactions (Cambridge, England : 2003)'
_journal_page_first 14240
_journal_page_last 14252
_journal_paper_doi 10.1039/c3dt51384j
_journal_volume 42
_journal_year 2013
_chemical_absolute_configuration ad
_chemical_formula_moiety ' C28 H43 Al2 N5 O'
_chemical_formula_sum 'C28 H43 Al2 N5 O'
_chemical_formula_weight 519.63
_chemical_name_systematic
;
 ?
;
_space_group_IT_number 19
_symmetry_cell_setting orthorhombic
_symmetry_space_group_name_Hall 'P 2ac 2ab'
_symmetry_space_group_name_H-M 'P 21 21 21'
_atom_sites_solution_hydrogens geom
_atom_sites_solution_primary direct
_atom_sites_solution_secondary difmap
_audit_creation_method SHELXL-97
_cell_angle_alpha 90.00
_cell_angle_beta 90.00
_cell_angle_gamma 90.00
_cell_formula_units_Z 4
_cell_length_a 7.510(3)
_cell_length_b 19.539(9)
_cell_length_c 20.952(9)
_cell_measurement_reflns_used 1671
_cell_measurement_temperature 230(2)
_cell_measurement_theta_max 17.996
_cell_measurement_theta_min 2.206
_cell_volume 3074(2)
_computing_cell_refinement 'Bruker SAINT'
_computing_data_collection 'Bruker APEX'
_computing_data_reduction 'Bruker SAINT, SADABS, XPREP'
_computing_molecular_graphics 'WINGX v1.70 (Farrugia, 1999)'
_computing_publication_material 'WINGX v1.70 (Farrugia, 1999)'
_computing_structure_refinement 'SHELXL-97 (Sheldrick, 1997)'
_computing_structure_solution 'SHELXS-97 (Sheldrick, 1990)'
_diffrn_ambient_temperature 230(2)
_diffrn_measured_fraction_theta_full 0.999
_diffrn_measured_fraction_theta_max 0.999
_diffrn_measurement_device_type 'CCD area detector'
_diffrn_measurement_method 'omega and phi scans'
_diffrn_radiation_monochromator graphite
_diffrn_radiation_source 'fine-focus sealed tube'
_diffrn_radiation_type MoK\a
_diffrn_radiation_wavelength 0.71073
_diffrn_reflns_av_R_equivalents 0.0761
_diffrn_reflns_av_unetI/netI 0.0741
_diffrn_reflns_limit_h_max 8
_diffrn_reflns_limit_h_min -8
_diffrn_reflns_limit_k_max 23
_diffrn_reflns_limit_k_min -23
_diffrn_reflns_limit_l_max 22
_diffrn_reflns_limit_l_min -24
_diffrn_reflns_number 20610
_diffrn_reflns_theta_full 25.00
_diffrn_reflns_theta_max 25.00
_diffrn_reflns_theta_min 2.08
_exptl_absorpt_coefficient_mu 0.122
_exptl_absorpt_correction_T_max 0.9819
_exptl_absorpt_correction_T_min 0.9748
_exptl_absorpt_correction_type multi-scan
_exptl_absorpt_process_details SADABS
_exptl_crystal_colour yellow
_exptl_crystal_density_diffrn 1.123
_exptl_crystal_density_method 'not measured'
_exptl_crystal_description block
_exptl_crystal_F_000 1120
_exptl_crystal_size_max 0.21
_exptl_crystal_size_mid 0.19
_exptl_crystal_size_min 0.15
_refine_diff_density_max 0.196
_refine_diff_density_min -0.164
_refine_diff_density_rms 0.037
_refine_ls_abs_structure_details 'Flack H D (1983), Acta Cryst. A39, 876-881'
_refine_ls_abs_structure_Flack -0.2(2)
_refine_ls_extinction_method none
_refine_ls_goodness_of_fit_ref 1.010
_refine_ls_hydrogen_treatment constr
_refine_ls_matrix_type full
_refine_ls_number_parameters 332
_refine_ls_number_reflns 5418
_refine_ls_number_restraints 3
_refine_ls_restrained_S_all 1.010
_refine_ls_R_factor_all 0.0952
_refine_ls_R_factor_gt 0.0557
_refine_ls_shift/su_max 0.004
_refine_ls_shift/su_mean 0.000
_refine_ls_structure_factor_coef Fsqd
_refine_ls_weighting_details 'calc w=1/[\s^2^(Fo^2^)+(0.0513P)^2^+0.1781P] where P=(Fo^2^+2Fc^2^)/3'
_refine_ls_weighting_scheme calc
_refine_ls_wR_factor_gt 0.1087
_refine_ls_wR_factor_ref 0.1246
_reflns_number_gt 3597
_reflns_number_total 5418
_reflns_threshold_expression >2sigma(I)
_cod_data_source_file c3dt51384j.txt
_cod_data_source_block 8
_cod_original_sg_symbol_H-M P212121
_cod_database_code 7023471

loop_
_symmetry_equiv_pos_as_xyz
'x, y, z'
'-x+1/2, -y, z+1/2'
'-x, y+1/2, -z+1/2'
'x+1/2, -y+1/2, -z'

loop_
_atom_site_label
_atom_site_type_symbol
_atom_site_fract_x
_atom_site_fract_y
_atom_site_fract_z
_atom_site_U_iso_or_equiv
_atom_site_adp_type
_atom_site_occupancy
_atom_site_symmetry_multiplicity
_atom_site_calc_flag
_atom_site_refinement_flags
_atom_site_disorder_assembly
_atom_site_disorder_group
Al1 Al 0.16888(14) 0.92906(5) 0.14410(5) 0.0451(3) Uani 1 1 d . . .
Al2 Al 0.39282(15) 0.82024(6) 0.37011(5) 0.0523(3) Uani 1 1 d D . .
N1 N 0.4920(4) 0.94527(15) 0.31042(13) 0.0445(7) Uani 1 1 d . . .
N2 N 0.5151(4) 0.90851(15) 0.36598(14) 0.0473(7) Uani 1 1 d . A .
N3 N 0.2442(4) 0.99960(14) 0.25957(13) 0.0423(7) Uani 1 1 d . . .
N4 N 0.1937(4) 1.01256(14) 0.19752(13) 0.0447(7) Uani 1 1 d . A .
N5 N 0.1350(4) 0.87021(13) 0.21463(13) 0.0436(7) Uani 1 1 d . A .
O1 O 0.3263(3) 0.81974(12) 0.28832(11) 0.0538(7) Uani 1 1 d . A .
C1 C 0.6658(5) 0.9330(2) 0.39272(17) 0.0510(9) Uani 1 1 d . . .
C2 C 0.7348(5) 0.9840(2) 0.3556(2) 0.0622(11) Uani 1 1 d . A .
H2 H 0.8367 1.0095 0.3641 0.075 Uiso 1 1 calc R . .
C3 C 0.6251(5) 0.99069(19) 0.30329(19) 0.0533(10) Uani 1 1 d . A .
C4 C 0.7284(6) 0.9035(2) 0.45512(19) 0.0728(13) Uani 1 1 d . A .
H4A H 0.7695 0.8575 0.4485 0.109 Uiso 1 1 calc R . .
H4B H 0.6316 0.9032 0.4851 0.109 Uiso 1 1 calc R . .
H4C H 0.8240 0.9308 0.4717 0.109 Uiso 1 1 calc R . .
C5 C 0.6385(6) 1.0366(2) 0.2473(2) 0.0832(14) Uani 1 1 d . . .
H5A H 0.6062 1.0120 0.2095 0.125 Uiso 1 1 calc R A .
H5B H 0.7586 1.0530 0.2434 0.125 Uiso 1 1 calc R . .
H5C H 0.5594 1.0748 0.2529 0.125 Uiso 1 1 calc R . .
C6 C 0.2043(5) 1.05273(19) 0.29751(19) 0.0532(10) Uani 1 1 d . A .
C7 C 0.1283(5) 1.1014(2) 0.2602(2) 0.0623(12) Uani 1 1 d . . .
H7 H 0.0885 1.1441 0.2736 0.075 Uiso 1 1 calc R A .
C8 C 0.1206(5) 1.07591(19) 0.19856(19) 0.0537(10) Uani 1 1 d . A .
C9 C 0.2395(6) 1.0504(2) 0.36801(18) 0.0717(13) Uani 1 1 d . . .
H9A H 0.2218 1.0046 0.3834 0.107 Uiso 1 1 calc R A .
H9B H 0.1592 1.0809 0.3896 0.107 Uiso 1 1 calc R . .
H9C H 0.3600 1.0643 0.3762 0.107 Uiso 1 1 calc R . .
C10 C 0.0483(6) 1.1076(2) 0.1393(2) 0.0796(14) Uani 1 1 d . . .
H10A H 0.1053 1.0877 0.1028 0.119 Uiso 1 1 calc R A .
H10B H 0.0706 1.1560 0.1400 0.119 Uiso 1 1 calc R . .
H10C H -0.0777 1.0996 0.1370 0.119 Uiso 1 1 calc R . .
C11 C 0.3333(5) 0.93737(17) 0.27470(16) 0.0437(9) Uani 1 1 d . A .
C12 C 0.2633(5) 0.8750(2) 0.25973(17) 0.0448(9) Uani 1 1 d . . .
C13 C 0.0172(5) 0.80982(19) 0.21671(17) 0.0538(10) Uani 1 1 d . . .
H13 H 0.0543 0.7820 0.2533 0.065 Uiso 1 1 calc R A .
C14 C -0.1727(5) 0.8327(2) 0.2292(2) 0.0779(13) Uani 1 1 d . A .
H14A H -0.2117 0.8620 0.1951 0.117 Uiso 1 1 calc R . .
H14B H -0.1776 0.8574 0.2688 0.117 Uiso 1 1 calc R . .
H14C H -0.2490 0.7934 0.2316 0.117 Uiso 1 1 calc R . .
C15 C 0.0426(6) 0.76689(19) 0.15774(18) 0.0547(11) Uani 1 1 d . A .
C16 C -0.0898(7) 0.7532(2) 0.1138(2) 0.0770(14) Uani 1 1 d . . .
H16 H -0.2031 0.7709 0.1206 0.092 Uiso 1 1 calc R A .
C17 C -0.0587(10) 0.7137(3) 0.0600(3) 0.0960(18) Uani 1 1 d . A .
H17 H -0.1495 0.7058 0.0307 0.115 Uiso 1 1 calc R . .
C18 C 0.1054(12) 0.6867(3) 0.0505(3) 0.110(2) Uani 1 1 d . . .
H18 H 0.1265 0.6599 0.0146 0.132 Uiso 1 1 calc R A .
C19 C 0.2404(9) 0.6984(3) 0.0928(3) 0.110(2) Uani 1 1 d . A .
H19 H 0.3526 0.6795 0.0863 0.131 Uiso 1 1 calc R . .
C20 C 0.2066(7) 0.7391(2) 0.1458(2) 0.0839(15) Uani 1 1 d . . .
H20 H 0.2989 0.7478 0.1743 0.101 Uiso 1 1 calc R A .
C21 C -0.0389(5) 0.9384(2) 0.08773(17) 0.0606(11) Uani 1 1 d . . .
H21A H -0.1244 0.9032 0.0991 0.073 Uiso 1 1 calc R . .
H21B H -0.0943 0.9823 0.0962 0.073 Uiso 1 1 calc R . .
C22 C -0.0043(7) 0.9336(3) 0.01883(19) 0.110(2) Uani 1 1 d . . .
H22A H 0.0705 0.9709 0.0059 0.166 Uiso 1 1 calc R . .
H22B H -0.1150 0.9357 -0.0040 0.166 Uiso 1 1 calc R . .
H22C H 0.0542 0.8911 0.0096 0.166 Uiso 1 1 calc R . .
C23 C 0.4000(5) 0.9146(2) 0.10239(17) 0.0586(11) Uani 1 1 d . . .
H23A H 0.4888 0.9063 0.1351 0.070 Uiso 1 1 calc R . .
H23B H 0.3924 0.8736 0.0764 0.070 Uiso 1 1 calc R . .
C24 C 0.4644(6) 0.9733(2) 0.0603(2) 0.0746(13) Uani 1 1 d . . .
H24A H 0.3844 0.9789 0.0250 0.112 Uiso 1 1 calc R . .
H24B H 0.5816 0.9632 0.0447 0.112 Uiso 1 1 calc R . .
H24C H 0.4676 1.0148 0.0849 0.112 Uiso 1 1 calc R . .
C25 C 0.5589(6) 0.7444(2) 0.3813(2) 0.0679(12) Uani 1 1 d . A .
H25A H 0.6633 0.7520 0.3550 0.081 Uiso 1 1 calc R . .
H25B H 0.5971 0.7426 0.4255 0.081 Uiso 1 1 calc R . .
C26 C 0.4768(7) 0.6785(3) 0.3638(3) 0.131(2) Uani 1 1 d . . .
H26A H 0.3669 0.6730 0.3866 0.196 Uiso 1 1 calc R A .
H26B H 0.5563 0.6418 0.3745 0.196 Uiso 1 1 calc R . .
H26C H 0.4536 0.6778 0.3187 0.196 Uiso 1 1 calc R . .
C27 C 0.1760(16) 0.8341(6) 0.4181(5) 0.079(5) Uiso 0.50 1 d PD A 1
H27A H 0.1002 0.8664 0.3959 0.095 Uiso 0.50 1 calc PR A 1
H27B H 0.1121 0.7911 0.4217 0.095 Uiso 0.50 1 calc PR A 1
C28 C 0.2169(15) 0.8600(6) 0.4815(5) 0.100(3) Uiso 0.50 1 d PD A 1
H28A H 0.1081 0.8674 0.5046 0.150 Uiso 0.50 1 calc PR A 1
H28B H 0.2805 0.9025 0.4779 0.150 Uiso 0.50 1 calc PR A 1
H28C H 0.2889 0.8273 0.5039 0.150 Uiso 0.50 1 calc PR A 1
C28A C 0.0730(11) 0.7724(4) 0.4351(4) 0.065(2) Uiso 0.50 1 d PD A 2
H28D H -0.0104 0.7803 0.4691 0.097 Uiso 0.50 1 calc PR A 2
H28E H 0.1298 0.7289 0.4412 0.097 Uiso 0.50 1 calc PR A 2
H28F H 0.0112 0.7725 0.3950 0.097 Uiso 0.50 1 calc PR A 2
C27A C 0.2059(15) 0.8259(6) 0.4352(6) 0.064(4) Uiso 0.50 1 d P A 2
H27C H 0.2627 0.8263 0.4767 0.077 Uiso 0.50 1 calc PR A 2
H27D H 0.1453 0.8694 0.4302 0.077 Uiso 0.50 1 calc PR A 2

loop_
_atom_site_aniso_label
_atom_site_aniso_U_11
_atom_site_aniso_U_22
_atom_site_aniso_U_33
_atom_site_aniso_U_23
_atom_site_aniso_U_13
_atom_site_aniso_U_12
Al1 0.0459(6) 0.0470(7) 0.0424(6) 0.0015(5) -0.0014(5) 0.0024(5)
Al2 0.0522(7) 0.0509(7) 0.0538(7) 0.0074(6) -0.0022(6) 0.0031(6)
N1 0.0449(19) 0.0449(19) 0.0437(17) 0.0002(14) -0.0019(15) -0.0007(15)
N2 0.0453(18) 0.0515(19) 0.0451(18) -0.0025(15) -0.0032(16) 0.0049(14)
N3 0.0413(17) 0.0369(18) 0.0487(18) -0.0025(15) -0.0039(15) -0.0004(14)
N4 0.0438(18) 0.0451(19) 0.0451(17) 0.0074(14) -0.0045(15) -0.0013(14)
N5 0.0501(19) 0.0356(17) 0.0450(17) -0.0023(14) -0.0036(15) -0.0050(14)
O1 0.0620(16) 0.0379(14) 0.0614(16) 0.0048(13) -0.0143(13) 0.0028(13)
C1 0.044(2) 0.058(3) 0.051(2) -0.009(2) -0.0068(19) 0.008(2)
C2 0.043(2) 0.070(3) 0.074(3) -0.005(2) -0.005(2) -0.010(2)
C3 0.044(2) 0.055(2) 0.060(2) 0.005(2) 0.001(2) -0.0054(19)
C4 0.069(3) 0.086(4) 0.064(3) 0.000(2) -0.019(2) 0.003(2)
C5 0.063(3) 0.099(4) 0.087(3) 0.023(3) 0.001(3) -0.028(3)
C6 0.054(3) 0.044(2) 0.061(3) -0.014(2) -0.002(2) -0.0006(19)
C7 0.061(3) 0.038(2) 0.088(3) -0.012(2) -0.004(2) 0.009(2)
C8 0.045(2) 0.039(2) 0.077(3) 0.008(2) -0.007(2) 0.0044(19)
C9 0.069(3) 0.079(3) 0.067(3) -0.027(2) -0.001(2) 0.012(2)
C10 0.076(3) 0.058(3) 0.106(4) 0.025(3) -0.018(3) 0.003(2)
C11 0.043(2) 0.040(2) 0.048(2) -0.0009(18) -0.0129(18) -0.0009(18)
C12 0.047(2) 0.047(2) 0.041(2) -0.0001(18) -0.0028(18) 0.0025(19)
C13 0.061(3) 0.051(3) 0.049(2) 0.007(2) -0.007(2) -0.013(2)
C14 0.059(3) 0.089(3) 0.086(3) -0.003(3) 0.010(2) -0.012(3)
C15 0.073(3) 0.038(2) 0.053(3) 0.0065(19) -0.006(2) -0.019(2)
C16 0.107(4) 0.052(3) 0.072(3) 0.003(2) -0.017(3) -0.021(2)
C17 0.140(6) 0.075(4) 0.073(4) -0.005(3) -0.027(4) -0.036(4)
C18 0.167(7) 0.072(4) 0.090(4) -0.024(3) 0.011(5) -0.040(5)
C19 0.124(5) 0.086(4) 0.119(5) -0.044(4) 0.025(4) -0.012(3)
C20 0.094(4) 0.066(3) 0.091(4) -0.023(3) 0.002(3) -0.013(3)
C21 0.063(3) 0.065(3) 0.054(2) 0.003(2) -0.013(2) 0.003(2)
C22 0.091(4) 0.180(6) 0.061(3) -0.002(4) -0.019(3) -0.004(4)
C23 0.060(3) 0.062(3) 0.054(2) 0.001(2) 0.006(2) 0.006(2)
C24 0.064(3) 0.083(3) 0.077(3) 0.007(3) 0.015(2) -0.009(2)
C25 0.074(3) 0.056(3) 0.074(3) 0.012(2) -0.014(2) 0.006(2)
C26 0.104(4) 0.065(3) 0.224(7) -0.025(4) -0.045(5) 0.018(3)

loop_
_atom_type_symbol
_atom_type_description
_atom_type_scat_dispersion_real
_atom_type_scat_dispersion_imag
_atom_type_scat_source
C C 0.0033 0.0016 'International Tables Vol C Tables 4.2.6.8 and 6.1.1.4'
H H 0.0000 0.0000 'International Tables Vol C Tables 4.2.6.8 and 6.1.1.4'
N N 0.0061 0.0033 'International Tables Vol C Tables 4.2.6.8 and 6.1.1.4'
O O 0.0106 0.0060 'International Tables Vol C Tables 4.2.6.8 and 6.1.1.4'
Al Al 0.0645 0.0514 'International Tables Vol C Tables 4.2.6.8 and 6.1.1.4'

loop_
_geom_angle_atom_site_label_1
_geom_angle_atom_site_label_2
_geom_angle_atom_site_label_3
_geom_angle
N5 Al1 C23 112.28(15)
N5 Al1 C21 114.81(16)
C23 Al1 C21 116.60(17)
N5 Al1 N4 94.12(12)
C23 Al1 N4 106.62(15)
C21 Al1 N4 109.67(15)
O1 Al2 C27 105.4(4)
O1 Al2 C25 106.87(16)
C27 Al2 C25 125.6(4)
O1 Al2 N2 95.38(12)
C27 Al2 N2 107.1(3)
C25 Al2 N2 112.04(16)
O1 Al2 C27A 117.9(4)
C27 Al2 C27A 13.3(5)
C25 Al2 C27A 114.6(4)
N2 Al2 C27A 108.5(3)
C3 N1 N2 110.1(3)
C3 N1 C11 129.7(3)
N2 N1 C11 119.7(3)
C1 N2 N1 105.7(3)
C1 N2 Al2 133.5(3)
N1 N2 Al2 115.9(2)
C6 N3 N4 110.8(3)
C6 N3 C11 129.4(3)
N4 N3 C11 119.8(3)
C8 N4 N3 105.3(3)
C8 N4 Al1 136.2(3)
N3 N4 Al1 114.0(2)
C12 N5 C13 117.5(3)
C12 N5 Al1 114.1(2)
C13 N5 Al1 126.2(2)
C12 O1 Al2 122.1(2)
N2 C1 C2 109.9(3)
N2 C1 C4 119.1(4)
C2 C1 C4 131.0(4)
C1 C2 C3 107.2(3)
N1 C3 C2 107.1(3)
N1 C3 C5 122.6(4)
C2 C3 C5 130.3(4)
N3 C6 C7 107.2(3)
N3 C6 C9 121.3(3)
C7 C6 C9 131.4(4)
C6 C7 C8 107.6(3)
N4 C8 C7 109.1(3)
N4 C8 C10 121.0(4)
C7 C8 C10 130.0(4)
C12 C11 N1 122.9(3)
C12 C11 N3 122.1(3)
N1 C11 N3 114.8(3)
O1 C12 N5 121.1(3)
O1 C12 C11 119.1(3)
N5 C12 C11 119.8(3)
N5 C13 C15 110.2(3)
N5 C13 C14 109.4(3)
C15 C13 C14 115.2(3)
C20 C15 C16 116.7(4)
C20 C15 C13 119.0(4)
C16 C15 C13 124.3(4)
C15 C16 C17 122.0(5)
C18 C17 C16 119.2(6)
C17 C18 C19 121.0(6)
C18 C19 C20 118.6(6)
C15 C20 C19 122.5(5)
C22 C21 Al1 116.3(3)
C24 C23 Al1 115.4(3)
C26 C25 Al2 111.5(3)
C28 C27 Al2 110.3(8)
C28A C27A Al2 116.9(7)

loop_
_geom_bond_atom_site_label_1
_geom_bond_atom_site_label_2
_geom_bond_distance
Al1 N5 1.889(3)
Al1 C23 1.964(4)
Al1 C21 1.966(4)
Al1 N4 1.987(3)
Al2 O1 1.785(3)
Al2 C27 1.933(12)
Al2 C25 1.951(4)
Al2 N2 1.956(3)
Al2 C27A 1.960(11)
N1 C3 1.345(4)
N1 N2 1.379(4)
N1 C11 1.415(4)
N2 C1 1.351(4)
N3 C6 1.342(4)
N3 N4 1.378(4)
N3 C11 1.423(4)
N4 C8 1.354(4)
N5 C12 1.352(4)
N5 C13 1.476(4)
O1 C12 1.322(4)
C1 C2 1.365(5)
C1 C4 1.504(5)
C2 C3 1.378(5)
C3 C5 1.480(5)
C6 C7 1.356(5)
C6 C9 1.501(5)
C7 C8 1.386(5)
C8 C10 1.490(5)
C11 C12 1.365(5)
C13 C15 1.506(5)
C13 C14 1.518(5)
C15 C20 1.369(6)
C15 C16 1.380(6)
C16 C17 1.387(7)
C17 C18 1.355(8)
C18 C19 1.366(8)
C19 C20 1.389(6)
C21 C22 1.470(5)
C23 C24 1.526(5)
C25 C26 1.474(6)
C27 C28 1.454(12)
C28A C27A 1.445(13)
